data_2004337
loop_
_publ_author_name
'Low, J. N.'
'Ferguson, G.'
'Cobo, J.'
'Nogueras, M.'
'S\'anchez, A.'

_publ_section_title
6-[1,2-(<i>Z</i>)-Bis(methoxycarbonyl)vinyl]amino-5-dimethylamino-2-methoxy-3-methyl-4(3<i>H</i>)-pyrimidinone
_journal_issue 1
_journal_name_full 'Acta Crystallographica Section C'
_journal_page_first 254
_journal_page_last 256
_journal_paper_doi 10.1107/S0108270195012613
_journal_volume 52
_journal_year 1996
_chemical_formula_moiety 'C14 H20 N4 O6'
_chemical_formula_sum 'C14 H20 N4 O6'
_chemical_formula_weight 340.34
_chemical_name_systematic
;
5-Dimethylamino-2-methoxy-3-methyl-6-[1,2-(Z)-dicarbomethoxyvinyl]amino
pyrimidin-4-(3H)-one
;
_space_group_IT_number 14
_symmetry_cell_setting monoclinic
_symmetry_space_group_name_Hall '-P 2ybc'
_symmetry_space_group_name_H-M 'P 1 21/c 1'
_cell_angle_alpha 90.00
_cell_angle_beta 93.077(7)
_cell_angle_gamma 90.00
_cell_formula_units_Z 4
_cell_length_a 8.7777(7)
_cell_length_b 16.8264(18)
_cell_length_c 11.3773(9)
_cell_measurement_reflns_used 24
_cell_measurement_temperature 294.0(10)
_cell_measurement_theta_max 17.10
_cell_measurement_theta_min 9.70
_cell_volume 1678.0(3)
_computing_cell_refinement 'Enraf-Nonius SET4 (de Boer & Duisenberg, 1984) and CELDIM'
_computing_data_collection 'CAD-4/PC Software (Enraf-Nonius, 1992)'
_computing_data_reduction 'DATRD2 in NRCVAX94 (Gabe, Le Page, Charland, Lee & White, 1989)'
_computing_molecular_graphics 'NRCVAX94, PLATON and PLUTON (Spek 1995b)'
_computing_publication_material 'NRCVAX94, SHELXL93 and WordPerfect'
_computing_structure_refinement 'NRCVAX94 and SHELXL93'
_computing_structure_solution 'SOLVER in NRCVAX'
_diffrn_ambient_temperature 294.0(10)
_diffrn_measurement_device 'Enraf-Nonius CAD-4'
_diffrn_measurement_method \q/2\q
_diffrn_radiation_monochromator graphite
_diffrn_radiation_source 'X-ray tube'
_diffrn_radiation_type MoK\a
_diffrn_radiation_wavelength 0.7107
_diffrn_reflns_av_R_equivalents 0.020
_diffrn_reflns_av_sigmaI/netI 0.0217
_diffrn_reflns_limit_h_max 11
_diffrn_reflns_limit_h_min -11
_diffrn_reflns_limit_k_max 21
_diffrn_reflns_limit_k_min 0
_diffrn_reflns_limit_l_max 14
_diffrn_reflns_limit_l_min 0
_diffrn_reflns_number 3876
_diffrn_reflns_theta_max 26.90
_diffrn_reflns_theta_min 2.16
_diffrn_standards_decay_% 2.0
_diffrn_standards_interval_time 120
_diffrn_standards_number 3
_exptl_absorpt_coefficient_mu 0.107
_exptl_absorpt_correction_type none
_exptl_crystal_colour yellow
_exptl_crystal_density_diffrn 1.347
_exptl_crystal_density_meas ?
_exptl_crystal_description prism
_exptl_crystal_F_000 720
_exptl_crystal_size_max 0.35
_exptl_crystal_size_mid 0.35
_exptl_crystal_size_min 0.30
_refine_diff_density_max 0.224
_refine_diff_density_min -0.183
_refine_ls_extinction_coef 0.019(2)
_refine_ls_extinction_method SHELXL93
_refine_ls_goodness_of_fit_all 1.058
_refine_ls_goodness_of_fit_obs 1.197
_refine_ls_hydrogen_treatment 'H atoms riding (SHELXL93 defaults, C---H 0.93--0.96, N---H 0.86\%A)'
_refine_ls_matrix_type full
_refine_ls_number_parameters 221
_refine_ls_number_reflns 3649
_refine_ls_number_restraints 0
_refine_ls_restrained_S_all 1.058
_refine_ls_restrained_S_obs 1.197
_refine_ls_R_factor_all 0.0607
_refine_ls_R_factor_obs 0.0386
_refine_ls_shift/esd_max 0.001
_refine_ls_shift/esd_mean 0.000
_refine_ls_structure_factor_coef Fsqd
_refine_ls_weighting_scheme
;
calc w = 1/[\s^2^(F~o~^2^) + (0.0631P)^2^ + 0.1984P]
where P = (F~o~^2^ + 2F~c~^2^)/3
;
_refine_ls_wR_factor_all 0.1169
_refine_ls_wR_factor_obs 0.1098
_reflns_number_observed 2578
_reflns_number_total 3649
_reflns_observed_criterion >2\s(I)
_cod_data_source_file ab1307.cif
_cod_data_source_block 1
_cod_depositor_comments
;
The following automatic conversions were performed:

'_exptl_crystal_density_meas' value 'not measured' was changed to '?'
- the value is perceived as not measured.

Automatic conversion script
Id: cif_fix_values 3008 2015-01-20 13:52:24Z robertas 
;
_cod_original_sg_symbol_H-M 'P 21/c'
_cod_database_code 2004337

loop_
_symmetry_equiv_pos_as_xyz
'x, y, z'
'-x, y+1/2, -z+1/2'
'-x, -y, -z'
'x, -y-1/2, z-1/2'

loop_
_atom_site_aniso_label
_atom_site_aniso_U_11
_atom_site_aniso_U_22
_atom_site_aniso_U_33
_atom_site_aniso_U_12
_atom_site_aniso_U_13
_atom_site_aniso_U_23
N1 0.0442(7) 0.0390(6) 0.0317(6) 0.0014(5) 0.0011(5) -0.0010(5)
C2 0.0402(8) 0.0375(7) 0.0352(7) 0.0039(6) 0.0076(6) -0.0014(6)
O2 0.0638(7) 0.0411(6) 0.0429(6) -0.0026(5) 0.0033(5) 0.0053(5)
C21 0.0771(12) 0.0516(10) 0.0422(9) 0.0046(9) 0.0013(8) 0.0081(7)
N3 0.0386(6) 0.0397(7) 0.0393(6) -0.0022(5) 0.0022(5) -0.0040(5)
C3 0.0470(9) 0.0446(9) 0.0584(9) -0.0072(7) -0.0007(7) -0.0057(7)
C4 0.0391(8) 0.0473(8) 0.0348(7) -0.0001(6) 0.0008(6) -0.0015(6)
O4 0.0562(7) 0.0637(7) 0.0461(6) -0.0125(6) -0.0149(5) 0.0006(5)
C5 0.0401(8) 0.0428(8) 0.0338(7) -0.0009(6) -0.0008(6) 0.0018(6)
N5 0.0543(8) 0.0526(8) 0.0416(7) -0.0105(6) -0.0084(6) 0.0121(6)
C51 0.0799(15) 0.0598(12) 0.106(2) 0.0078(11) -0.0037(13) 0.0329(12)
C52 0.0860(15) 0.096(2) 0.0423(9) -0.0268(12) 0.0018(9) 0.0153(10)
C6 0.0364(7) 0.0383(7) 0.0340(7) 0.0002(6) 0.0029(6) -0.0020(6)
N6 0.0480(7) 0.0402(6) 0.0363(6) -0.0061(6) -0.0072(5) 0.0034(5)
C61 0.0385(8) 0.0393(7) 0.0331(7) 0.0058(6) 0.0013(6) -0.0051(6)
C62 0.0442(8) 0.0475(8) 0.0338(7) -0.0009(7) -0.0034(6) -0.0066(6)
C63 0.0447(8) 0.0419(8) 0.0438(8) -0.0009(7) -0.0005(7) -0.0063(6)
O61 0.0655(8) 0.0532(7) 0.0459(6) -0.0104(6) -0.0120(6) 0.0068(5)
O62 0.0615(8) 0.0689(8) 0.0512(7) -0.0248(6) -0.0055(6) 0.0032(6)
C64 0.085(2) 0.0849(15) 0.0747(13) -0.0370(13) -0.0046(12) 0.0194(12)
C65 0.0428(8) 0.0453(8) 0.0334(7) -0.0024(7) -0.0014(6) -0.0062(6)
O63 0.0567(7) 0.0601(7) 0.0495(6) 0.0093(6) -0.0041(5) 0.0101(5)
O64 0.0493(6) 0.0675(7) 0.0369(5) 0.0008(6) 0.0091(5) -0.0065(5)
C66 0.0786(13) 0.097(2) 0.0388(9) -0.0173(12) 0.0178(9) -0.0059(9)

loop_
_atom_site_label
_atom_site_occupancy
_atom_site_fract_x
_atom_site_fract_y
_atom_site_fract_z
_atom_site_U_iso_or_equiv
_atom_site_thermal_displace_type
_atom_site_calc_flag
_atom_site_refinement_flags
_atom_site_type_symbol
N1 1 .19663(14) .47983(7) .96155(10) .0383(3) Uani d . N
C2 1 .2819(2) .53966(8) .99381(12) .0374(3) Uani d . C
O2 1 .29166(14) .60372(6) .92629(9) .0492(3) Uani d . O
C21 1 .2098(2) .60130(11) .81324(14) .0571(5) Uani d . C
N3 1 .36895(14) .54446(7) 1.09562(10) .0392(3) Uani d . N
C3 1 .4594(2) .61550(10) 1.1259(2) .0501(4) Uani d . C
C4 1 .3713(2) .48146(9) 1.17793(12) .0404(3) Uani d . C
O4 1 .45224(14) .48739(7) 1.26896(10) .0560(3) Uani d . O
C5 1 .2767(2) .41529(9) 1.14412(12) .0390(3) Uani d . C
N5 1 .2639(2) .34681(8) 1.21654(11) .0499(4) Uani d . N
C51 1 .3978(3) .29618(13) 1.2195(2) .0821(7) Uani d . C
C52 1 .2137(3) .36489(15) 1.3347(2) .0748(6) Uani d . C
C6 1 .1951(2) .41790(8) 1.03830(12) .0362(3) Uani d . C
N6 1 .10380(15) .35396(7) 1.00521(10) .0419(3) Uani d . N
C61 1 .0149(2) .34444(8) .90399(12) .0370(3) Uani d . C
C62 1 -.0948(2) .28872(9) .88973(12) .0420(4) Uani d . C
C63 1 -0.1352(2) .23432(9) .98169(13) .0436(4) Uani d . C
O61 1 -.07274(14) .22914(7) 1.07893(10) .0554(3) Uani d . O
O62 1 -0.25496(15) .18862(8) .94632(10) .0608(4) Uani d . O
C64 1 -0.3063(3) .13186(14) 1.0302(2) .0818(7) Uani d . C
C65 1 .0416(2) .39400(9) .79632(12) .0406(3) Uani d . C
O63 1 -.05085(14) .43827(7) .75195(10) .0557(3) Uani d . O
O64 1 .17414(13) .37463(7) .75262(9) .0510(3) Uani d . O
C66 1 .2054(3) .40910(15) .64033(15) .0709(6) Uani d . C
H21A 1 .2249 .65035 .77235 .086 Uiso calc R H
H21B 1 .1030 .59400 .82402 .086 Uiso calc R H
H21C 1 .2469 .55796 .76796 .086 Uiso calc R H
H3A .50 .4832 .6165 1.2093 .075 Uiso calc PR H
H3B .50 .4020 .66212 1.1033 .075 Uiso calc PR H
H3C .50 .5523 .6144 1.0851 .075 Uiso calc PR H
H3D .50 .4751 .6455 1.0558 .075 Uiso calc PR H
H3E .50 .5563 .59989 1.1618 .075 Uiso calc PR H
H3F .50 .4061 .6476 1.1800 .075 Uiso calc PR H
H51A 1 .3773 .2481 1.2613 .123 Uiso calc R H
H51B 1 .4821 .3235 1.2587 .123 Uiso calc R H
H51C 1 .4226 .2835 1.1406 .123 Uiso calc R H
H52A 1 .2945 .3912 1.3796 .112 Uiso calc R H
H52B 1 .1878 .3164 1.3734 .112 Uiso calc R H
H52C 1 .1258 .3989 1.3283 .112 Uiso calc R H
H6 1 .10285 .31528 1.05458 .050 Uiso calc R H
H62 1 -0.1475 .28499 .81682 .050 Uiso calc R H
H64A 1 -0.3916 .10276 .9959 .123 Uiso calc R H
H64B 1 -0.3367 .15929 1.0992 .123 Uiso calc R H
H64C 1 -0.2249 .09568 1.0516 .123 Uiso calc R H
H66A 1 .3033 .39132 .61716 .106 Uiso calc R H
H66B 1 .2056 .46599 .64674 .106 Uiso calc R H
H66C 1 .1280 .39293 .58237 .106 Uiso calc R H

loop_
_atom_type_symbol
_atom_type_description
_atom_type_scat_dispersion_real
_atom_type_scat_dispersion_imag
_atom_type_scat_source
C C 0.0033 0.0016 'International Tables Vol C Tables 4.2.6.8 and 6.1.1.4'
H H 0.0000 0.0000 'International Tables Vol C Tables 4.2.6.8 and 6.1.1.4'
N N 0.0061 0.0033 'International Tables Vol C Tables 4.2.6.8 and 6.1.1.4'
O O 0.0106 0.0060 'International Tables Vol C Tables 4.2.6.8 and 6.1.1.4'

loop_
_geom_angle_atom_site_label_1
_geom_angle_atom_site_label_2
_geom_angle_atom_site_label_3
_geom_angle
_geom_angle_publ_flag
C2 N1 C6 116.04(12) ?
N1 C2 O2 121.38(13) ?
N1 C2 N3 125.38(13) ?
O2 C2 N3 113.24(13) ?
C2 O2 C21 116.67(12) ?
C2 N3 C4 120.59(12) ?
C2 N3 C3 121.55(12) ?
C3 N3 C4 117.84(12) ?
N3 C4 O4 119.01(13) ?
O4 C4 C5 126.28(14) ?
N3 C4 C5 114.71(12) ?
N5 C5 C6 118.77(13) ?
C4 C5 C6 118.75(13) ?
C4 C5 N5 122.48(12) ?
C5 N5 C51 113.58(14) ?
C5 N5 C52 113.49(15) ?
C51 N5 C52 112.5(2) ?
N1 C6 C5 124.53(13) ?
N1 C6 N6 116.57(12) ?
C5 C6 N6 118.90(13) ?
C6 N6 C61 128.16(12) yes
N6 C61 C62 123.74(13) yes
C62 C61 C65 115.30(12) yes
N6 C61 C65 120.85(13) yes
C61 C62 C63 123.63(13) yes
O61 C63 O62 122.68(15) ?
O61 C63 C62 126.07(14) ?
O62 C63 C62 111.26(13) ?
C63 O62 C64 116.61(14) ?
O63 C65 O64 125.69(14) ?
O63 C65 C61 123.78(14) ?
O64 C65 C61 110.16(13) ?
C65 O64 C66 116.37(14) ?

loop_
_geom_bond_atom_site_label_1
_geom_bond_atom_site_label_2
_geom_bond_distance
_geom_bond_publ_flag
N1 C2 1.296(2) yes
N1 C6 1.360(2) yes
O2 C2 1.329(2) yes
C2 N3 1.355(2) yes
O2 C21 1.440(2) yes
N3 C3 1.466(2) yes
N3 C4 1.414(2) yes
O4 C4 1.228(2) yes
C4 C5 1.430(2) yes
N5 C5 1.425(2) yes
C5 C6 1.368(2) yes
N5 C51 1.450(3) yes
N5 C52 1.469(2) yes
N6 C6 1.382(2) yes
N6 C61 1.365(2) yes
C61 C62 1.348(2) yes
C61 C65 1.511(2) yes
C62 C63 1.448(2) yes
O61 C63 1.211(2) yes
O62 C63 1.346(2) yes
O62 C64 1.440(2) yes
O63 C65 1.193(2) yes
O64 C65 1.330(2) yes
O64 C66 1.443(2) yes

loop_
_geom_torsion_atom_site_label_1
_geom_torsion_atom_site_label_2
_geom_torsion_atom_site_label_3
_geom_torsion_atom_site_label_4
_geom_torsion
_geom_torsion_publ_flag
C6 N1 C2 O2 -179.59(13) ?
C6 N1 C2 N3 0.8(2) ?
N1 C2 O2 C21 -3.4(2) ?
N3 C2 O2 C21 176.31(13) ?
N1 C2 N3 C4 -0.6(2) ?
O2 C2 N3 C4 179.73(12) ?
N1 C2 N3 C3 -178.64(14) ?
O2 C2 N3 C3 1.7(2) ?
C2 N3 C4 O4 179.48(13) ?
C3 N3 C4 O4 -2.4(2) ?
C2 N3 C4 C5 0.0(2) ?
C3 N3 C4 C5 178.07(13) ?
O4 C4 C5 C6 -179.05(15) ?
N3 C4 C5 C6 0.4(2) ?
O4 C4 C5 N5 1.1(3) ?
N3 C4 C5 N5 -179.48(13) ?
C6 C5 N5 C51 106.8(2) ?
C4 C5 N5 C51 -73.3(2) yes
C6 C5 N5 C52 -123.0(2) ?
C4 C5 N5 C52 56.9(2) yes
C2 N1 C6 C5 -0.3(2) ?
C2 N1 C6 N6 179.59(12) ?
N5 C5 C6 N1 179.64(13) ?
C4 C5 C6 N1 -0.2(2) ?
N5 C5 C6 N6 -0.3(2) ?
C4 C5 C6 N6 179.83(13) ?
N1 C6 N6 C61 0.6(2) ?
C5 C6 N6 C61 -179.49(14) ?
C6 N6 C61 C62 -165.01(15) ?
C6 N6 C61 C65 18.9(2) ?
N6 C61 C62 C63 2.4(2) ?
C65 C61 C62 C63 178.74(14) ?
C61 C62 C63 O61 -3.8(3) ?
C61 C62 C63 O62 175.88(14) ?
O61 C63 O62 C64 -0.3(2) ?
C62 C63 O62 C64 -180.0(2) ?
C62 C61 C65 O63 64.8(2) ?
N6 C61 C65 O63 -118.8(2) ?
C62 C61 C65 O64 -108.62(15) ?
N6 C61 C65 O64 67.8(2) yes
O63 C65 O64 C66 -1.6(2) ?
C61 C65 O64 C66 171.64(13) ?
